data_1515775
loop_
_publ_author_name
'Yurkerwich, Kevin'
'Buccella, Daniela'
'Melnick, Jonathan G.'
'Parkin, Gerard'

_publ_section_title
;
 Tris(2-mercapto-1-tert-butylimidazolyl)hydroborato gallium derivatives:
 synthesis of di- and trigallium compounds in a sulfur-rich coordination
 environment
;
_journal_issue 2
_journal_name_full 'Chemical Science'
_journal_page_first 210
_journal_paper_doi 10.1039/c0sc00145g
_journal_volume 1
_journal_year 2010
_chemical_formula_sum 'C56 H84 B2 Ga I N12 S6'
_chemical_formula_weight 1335.95
_chemical_name_systematic
;
?
;
_space_group_IT_number 15
_symmetry_cell_setting monoclinic
_symmetry_space_group_name_Hall '-C 2yc'
_symmetry_space_group_name_H-M 'C 1 2/c 1'
_atom_sites_solution_hydrogens geom
_atom_sites_solution_primary direct
_atom_sites_solution_secondary difmap
_audit_creation_method SHELXL-97
_cell_angle_alpha 90.00
_cell_angle_beta 102.550(3)
_cell_angle_gamma 90.00
_cell_formula_units_Z 4
_cell_length_a 28.730(5)
_cell_length_b 11.539(2)
_cell_length_c 19.666(3)
_cell_measurement_reflns_used 3092
_cell_measurement_temperature 125(2)
_cell_measurement_theta_max 21.86
_cell_measurement_theta_min 2.26
_cell_volume 6363.8(18)
_computing_cell_refinement 'Bruker SMART'
_computing_data_collection 'Bruker SMART'
_computing_data_reduction 'Bruker SAINT'
_computing_molecular_graphics 'Bruker SHELXTL'
_computing_publication_material 'Bruker SHELXTL'
_computing_structure_refinement 'SHELXL-97 (Sheldrick, 2008)'
_computing_structure_solution 'SHELXS-97 (Sheldrick, 2008)'
_diffrn_ambient_temperature 125(2)
_diffrn_measured_fraction_theta_full 1.000
_diffrn_measured_fraction_theta_max 1.000
_diffrn_measurement_device_type 'CCD area detector'
_diffrn_measurement_method 'phi and omega scans'
_diffrn_radiation_monochromator graphite
_diffrn_radiation_source 'fine-focus sealed tube'
_diffrn_radiation_type MoK\a
_diffrn_radiation_wavelength 0.71073
_diffrn_reflns_av_R_equivalents 0.0997
_diffrn_reflns_av_sigmaI/netI 0.0639
_diffrn_reflns_limit_h_max 34
_diffrn_reflns_limit_h_min -34
_diffrn_reflns_limit_k_max 13
_diffrn_reflns_limit_k_min -13
_diffrn_reflns_limit_l_max 23
_diffrn_reflns_limit_l_min -23
_diffrn_reflns_number 33678
_diffrn_reflns_theta_full 25.03
_diffrn_reflns_theta_max 25.03
_diffrn_reflns_theta_min 1.91
_exptl_absorpt_coefficient_mu 1.161
_exptl_absorpt_correction_T_max 0.9772
_exptl_absorpt_correction_T_min 0.9336
_exptl_absorpt_correction_type empirical
_exptl_absorpt_process_details sadabs
_exptl_crystal_colour colorless
_exptl_crystal_density_diffrn 1.394
_exptl_crystal_density_method 'not measured'
_exptl_crystal_description needle
_exptl_crystal_F_000 2776
_exptl_crystal_size_max 0.06
_exptl_crystal_size_mid 0.04
_exptl_crystal_size_min 0.02
_refine_diff_density_max 0.667
_refine_diff_density_min -1.175
_refine_diff_density_rms 0.108
_refine_ls_extinction_method none
_refine_ls_goodness_of_fit_ref 1.030
_refine_ls_hydrogen_treatment mixed
_refine_ls_matrix_type full
_refine_ls_number_parameters 356
_refine_ls_number_reflns 5626
_refine_ls_number_restraints 0
_refine_ls_restrained_S_all 1.030
_refine_ls_R_factor_all 0.0810
_refine_ls_R_factor_gt 0.0473
_refine_ls_shift/su_max 0.001
_refine_ls_shift/su_mean 0.000
_refine_ls_structure_factor_coef Fsqd
_refine_ls_weighting_details 'calc w=1/[\s^2^(Fo^2^)+(0.0463P)^2^+35.5581P] where P=(Fo^2^+2Fc^2^)/3'
_refine_ls_weighting_scheme calc
_refine_ls_wR_factor_gt 0.1059
_refine_ls_wR_factor_ref 0.1222
_reflns_number_gt 3976
_reflns_number_total 5626
_reflns_threshold_expression >2sigma(I)
_cod_data_source_file c0sc00145g.txt
_cod_data_source_block tm2gais10
_cod_depositor_comments
;
The following automatic conversions were performed:

'_symmetry_cell_setting' value 'Monoclinic' changed to 'monoclinic'
according to
/usr/data/users/saulius/automatic-downloads/retrospective/RSC/lib/dictionaries/cif_core.dic
dictionary named 'cif_core.dic' version 2.4.2 from
2011-04-26.

'_exptl_absorpt_correction_type' value 'EMPIRICAL'
changed to 'empirical' according to
/usr/data/users/saulius/automatic-downloads/retrospective/RSC/lib/dictionaries/cif_core.dic
dictionary named 'cif_core.dic' version 2.4.2 from 2011-04-26.

Automatic conversion script
Id: cif_fix_values 2281 2013-09-26 08:29:07Z andrius 
;
_cod_original_cell_volume 6363.8(19)
_cod_original_sg_symbol_H-M C2/c
_cod_database_code 1515775

loop_
_symmetry_equiv_pos_as_xyz
'x, y, z'
'-x, y, -z+1/2'
'x+1/2, y+1/2, z'
'-x+1/2, y+1/2, -z+1/2'
'-x, -y, -z'
'x, -y, z-1/2'
'-x+1/2, -y+1/2, -z'
'x+1/2, -y+1/2, z-1/2'

loop_
_atom_site_label
_atom_site_type_symbol
_atom_site_fract_x
_atom_site_fract_y
_atom_site_fract_z
_atom_site_U_iso_or_equiv
_atom_site_adp_type
_atom_site_occupancy
_atom_site_symmetry_multiplicity
_atom_site_calc_flag
_atom_site_refinement_flags
Ga Ga 0.5000 0.24331(6) 0.2500 0.01765(19) Uani 1 2 d S
I I 0.5000 0.47068(5) 0.2500 0.03379(17) Uani 1 2 d S
S1 S 0.55053(4) 0.14344(12) 0.19358(6) 0.0209(3) Uani 1 1 d .
S2 S 0.55439(4) 0.27609(11) 0.36787(6) 0.0193(3) Uani 1 1 d .
S3 S 0.68289(5) -0.10803(11) 0.45117(7) 0.0246(3) Uani 1 1 d .
B B 0.5828(2) 0.0069(5) 0.3431(3) 0.0175(12) Uani 1 1 d .
H1 H 0.5480(17) 0.006(4) 0.311(2) 0.021 Uiso 1 1 d .
C11 C 0.60492(16) 0.1475(4) 0.2530(2) 0.0168(10) Uani 1 1 d .
N11 N 0.61629(14) 0.0892(3) 0.3138(2) 0.0174(9) Uani 1 1 d .
N12 N 0.64264(14) 0.2149(3) 0.2468(2) 0.0184(9) Uani 1 1 d .
C12 C 0.66133(17) 0.1218(4) 0.3466(3) 0.0199(11) Uani 1 1 d .
H12A H 0.6781 0.0949 0.3908 0.024 Uiso 1 1 calc R
C13 C 0.67784(18) 0.1979(5) 0.3062(3) 0.0226(11) Uani 1 1 d .
H13A H 0.7083 0.2338 0.3164 0.027 Uiso 1 1 calc R
C14 C 0.64901(18) 0.2846(4) 0.1843(3) 0.0239(12) Uani 1 1 d .
C15 C 0.6445(2) 0.2022(5) 0.1227(3) 0.0351(14) Uani 1 1 d .
H15A H 0.6125 0.1680 0.1122 0.053 Uiso 1 1 calc R
H15B H 0.6684 0.1405 0.1344 0.053 Uiso 1 1 calc R
H15C H 0.6497 0.2450 0.0820 0.053 Uiso 1 1 calc R
C16 C 0.61280(19) 0.3820(4) 0.1697(3) 0.0295(13) Uani 1 1 d .
H16A H 0.5805 0.3494 0.1598 0.044 Uiso 1 1 calc R
H16B H 0.6176 0.4268 0.1294 0.044 Uiso 1 1 calc R
H16C H 0.6169 0.4328 0.2105 0.044 Uiso 1 1 calc R
C17 C 0.69897(19) 0.3360(5) 0.1997(3) 0.0330(14) Uani 1 1 d .
H17A H 0.7025 0.3893 0.2393 0.050 Uiso 1 1 calc R
H17B H 0.7041 0.3782 0.1587 0.050 Uiso 1 1 calc R
H17C H 0.7225 0.2735 0.2111 0.050 Uiso 1 1 calc R
N21 N 0.57589(13) 0.0529(3) 0.4147(2) 0.0170(9) Uani 1 1 d .
C21 C 0.56059(16) 0.1612(4) 0.4257(2) 0.0167(10) Uani 1 1 d .
N22 N 0.55195(13) 0.1642(3) 0.4918(2) 0.0178(9) Uani 1 1 d .
C22 C 0.57571(18) -0.0118(4) 0.4732(3) 0.0231(12) Uani 1 1 d .
H22A H 0.5845 -0.0911 0.4795 0.028 Uiso 1 1 calc R
C23 C 0.56109(17) 0.0552(4) 0.5202(3) 0.0223(11) Uani 1 1 d .
H23A H 0.5576 0.0316 0.5651 0.027 Uiso 1 1 calc R
C24 C 0.53575(18) 0.2665(4) 0.5284(3) 0.0220(11) Uani 1 1 d .
C25 C 0.5322(2) 0.2280(5) 0.6020(3) 0.0359(14) Uani 1 1 d .
H25A H 0.5084 0.1662 0.5986 0.054 Uiso 1 1 calc R
H25B H 0.5227 0.2940 0.6272 0.054 Uiso 1 1 calc R
H25C H 0.5633 0.1992 0.6272 0.054 Uiso 1 1 calc R
C26 C 0.48668(18) 0.3071(5) 0.4888(3) 0.0278(12) Uani 1 1 d .
H26A H 0.4887 0.3321 0.4419 0.042 Uiso 1 1 calc R
H26B H 0.4760 0.3722 0.5136 0.042 Uiso 1 1 calc R
H26C H 0.4638 0.2432 0.4854 0.042 Uiso 1 1 calc R
C27 C 0.57262(19) 0.3627(5) 0.5344(3) 0.0314(13) Uani 1 1 d .
H27A H 0.5750 0.3880 0.4877 0.047 Uiso 1 1 calc R
H27B H 0.6037 0.3339 0.5596 0.047 Uiso 1 1 calc R
H27C H 0.5629 0.4284 0.5598 0.047 Uiso 1 1 calc R
N31 N 0.60050(14) -0.1211(3) 0.3497(2) 0.0185(9) Uani 1 1 d .
C31 C 0.64020(17) -0.1727(4) 0.3898(2) 0.0179(11) Uani 1 1 d .
N32 N 0.63757(14) -0.2886(3) 0.3723(2) 0.0201(9) Uani 1 1 d .
C32 C 0.57496(18) -0.2053(5) 0.3080(3) 0.0245(12) Uani 1 1 d .
H32A H 0.5460 -0.1929 0.2748 0.029 Uiso 1 1 calc R
C33 C 0.59688(18) -0.3063(5) 0.3212(3) 0.0270(12) Uani 1 1 d .
H33A H 0.5865 -0.3781 0.2995 0.032 Uiso 1 1 calc R
C34 C 0.67284(19) -0.3825(4) 0.4019(3) 0.0242(12) Uani 1 1 d .
C35 C 0.6754(2) -0.3925(5) 0.4804(3) 0.0365(15) Uani 1 1 d .
H35A H 0.6438 -0.4110 0.4884 0.055 Uiso 1 1 calc R
H35B H 0.6864 -0.3187 0.5031 0.055 Uiso 1 1 calc R
H35C H 0.6979 -0.4541 0.5000 0.055 Uiso 1 1 calc R
C36 C 0.6553(2) -0.4966(5) 0.3677(3) 0.0410(16) Uani 1 1 d .
H36A H 0.6535 -0.4913 0.3175 0.061 Uiso 1 1 calc R
H36B H 0.6236 -0.5137 0.3760 0.061 Uiso 1 1 calc R
H36C H 0.6774 -0.5586 0.3875 0.061 Uiso 1 1 calc R
C37 C 0.72152(18) -0.3542(5) 0.3872(3) 0.0302(13) Uani 1 1 d .
H37A H 0.7188 -0.3484 0.3367 0.045 Uiso 1 1 calc R
H37B H 0.7442 -0.4158 0.4061 0.045 Uiso 1 1 calc R
H37C H 0.7329 -0.2803 0.4092 0.045 Uiso 1 1 calc R
C41 C 0.68125(18) -0.1844(5) 0.1624(3) 0.0293(13) Uani 1 1 d .
C42 C 0.69282(19) -0.3010(5) 0.1671(3) 0.0304(13) Uani 1 1 d .
H42A H 0.6916 -0.3424 0.2084 0.036 Uiso 1 1 calc R
C43 C 0.70612(19) -0.3579(5) 0.1126(3) 0.0332(13) Uani 1 1 d .
H43A H 0.7147 -0.4374 0.1170 0.040 Uiso 1 1 calc R
C44 C 0.7069(2) -0.2994(5) 0.0519(3) 0.0395(15) Uani 1 1 d .
H44A H 0.7156 -0.3385 0.0140 0.047 Uiso 1 1 calc R
C45 C 0.6953(3) -0.1862(6) 0.0468(3) 0.0504(18) Uani 1 1 d .
H45A H 0.6962 -0.1455 0.0051 0.060 Uiso 1 1 calc R
C46 C 0.6824(2) -0.1291(5) 0.1006(3) 0.0377(15) Uani 1 1 d .
H46A H 0.6741 -0.0494 0.0955 0.045 Uiso 1 1 calc R
C47 C 0.6679(2) -0.1207(6) 0.2215(3) 0.0503(18) Uani 1 1 d .
H47A H 0.6689 -0.1739 0.2606 0.075 Uiso 1 1 calc R
H47B H 0.6356 -0.0893 0.2065 0.075 Uiso 1 1 calc R
H47C H 0.6904 -0.0570 0.2362 0.075 Uiso 1 1 calc R

loop_
_atom_site_aniso_label
_atom_site_aniso_U_11
_atom_site_aniso_U_22
_atom_site_aniso_U_33
_atom_site_aniso_U_23
_atom_site_aniso_U_13
_atom_site_aniso_U_12
Ga 0.0138(4) 0.0190(4) 0.0195(4) 0.000 0.0022(3) 0.000
I 0.0327(3) 0.0291(3) 0.0352(3) 0.000 -0.0024(2) 0.000
S1 0.0189(6) 0.0304(7) 0.0123(6) -0.0010(6) 0.0006(5) 0.0018(6)
S2 0.0198(6) 0.0190(6) 0.0174(6) 0.0007(5) 0.0000(5) -0.0014(5)
S3 0.0271(7) 0.0209(7) 0.0206(7) -0.0016(5) -0.0062(6) 0.0009(6)
B 0.018(3) 0.019(3) 0.016(3) 0.000(2) 0.004(2) 0.003(2)
C11 0.017(2) 0.020(3) 0.014(2) 0.001(2) 0.004(2) 0.006(2)
N11 0.018(2) 0.018(2) 0.017(2) -0.0008(17) 0.0058(18) 0.0019(17)
N12 0.018(2) 0.022(2) 0.016(2) 0.0053(17) 0.0054(17) 0.0043(18)
C12 0.017(3) 0.023(3) 0.018(3) 0.004(2) -0.001(2) 0.004(2)
C13 0.017(3) 0.032(3) 0.019(3) 0.002(2) 0.003(2) 0.001(2)
C14 0.028(3) 0.025(3) 0.021(3) 0.006(2) 0.009(2) 0.000(2)
C15 0.045(4) 0.039(3) 0.026(3) 0.002(3) 0.019(3) -0.003(3)
C16 0.034(3) 0.023(3) 0.029(3) 0.008(2) 0.002(3) 0.004(2)
C17 0.028(3) 0.037(4) 0.038(3) 0.014(3) 0.014(3) 0.003(3)
N21 0.016(2) 0.018(2) 0.016(2) 0.0012(17) 0.0013(17) -0.0013(17)
C21 0.009(2) 0.022(3) 0.018(2) -0.004(2) 0.0012(19) -0.005(2)
N22 0.015(2) 0.023(2) 0.015(2) 0.0006(17) 0.0031(17) -0.0002(17)
C22 0.025(3) 0.024(3) 0.022(3) 0.008(2) 0.009(2) 0.002(2)
C23 0.026(3) 0.028(3) 0.015(3) 0.008(2) 0.010(2) 0.000(2)
C24 0.022(3) 0.028(3) 0.016(3) -0.002(2) 0.004(2) 0.003(2)
C25 0.037(3) 0.046(4) 0.025(3) -0.004(3) 0.008(3) 0.012(3)
C26 0.023(3) 0.035(3) 0.025(3) -0.004(2) 0.004(2) 0.006(3)
C27 0.033(3) 0.030(3) 0.028(3) -0.009(3) 0.001(2) 0.002(3)
N31 0.015(2) 0.024(2) 0.016(2) -0.0028(18) 0.0033(17) -0.0027(17)
C31 0.018(3) 0.020(3) 0.016(3) -0.002(2) 0.005(2) 0.000(2)
N32 0.021(2) 0.019(2) 0.020(2) -0.0044(18) 0.0038(18) -0.0001(18)
C32 0.017(3) 0.032(3) 0.022(3) -0.008(2) -0.001(2) -0.006(2)
C33 0.021(3) 0.025(3) 0.033(3) -0.013(2) 0.003(2) -0.006(2)
C34 0.031(3) 0.018(3) 0.024(3) 0.000(2) 0.007(2) 0.004(2)
C35 0.059(4) 0.024(3) 0.030(3) 0.009(3) 0.017(3) 0.005(3)
C36 0.051(4) 0.026(3) 0.043(4) -0.004(3) 0.004(3) 0.003(3)
C37 0.031(3) 0.037(3) 0.023(3) 0.004(3) 0.005(2) 0.014(3)
C41 0.022(3) 0.039(3) 0.026(3) -0.007(3) 0.004(2) -0.002(2)
C42 0.030(3) 0.035(3) 0.022(3) 0.010(3) -0.004(2) -0.009(3)
C43 0.029(3) 0.026(3) 0.043(4) -0.006(3) 0.003(3) -0.003(3)
C44 0.049(4) 0.041(4) 0.032(3) -0.014(3) 0.016(3) -0.012(3)
C45 0.085(5) 0.038(4) 0.031(4) 0.005(3) 0.018(4) -0.008(4)
C46 0.045(4) 0.027(3) 0.040(4) 0.003(3) 0.007(3) 0.001(3)
C47 0.046(4) 0.059(5) 0.048(4) -0.014(3) 0.016(3) 0.003(3)

loop_
_atom_type_symbol
_atom_type_description
_atom_type_scat_dispersion_real
_atom_type_scat_dispersion_imag
_atom_type_scat_source
C C 0.0033 0.0016 'International Tables Vol C Tables 4.2.6.8 and 6.1.1.4'
H H 0.0000 0.0000 'International Tables Vol C Tables 4.2.6.8 and 6.1.1.4'
B B 0.0013 0.0007 'International Tables Vol C Tables 4.2.6.8 and 6.1.1.4'
N N 0.0061 0.0033 'International Tables Vol C Tables 4.2.6.8 and 6.1.1.4'
S S 0.1246 0.1234 'International Tables Vol C Tables 4.2.6.8 and 6.1.1.4'
Ga Ga 0.2307 1.6083 'International Tables Vol C Tables 4.2.6.8 and 6.1.1.4'
I I -0.4742 1.8119 'International Tables Vol C Tables 4.2.6.8 and 6.1.1.4'

loop_
_geom_angle_atom_site_label_1
_geom_angle_atom_site_label_2
_geom_angle_atom_site_label_3
_geom_angle
_geom_angle_site_symmetry_1
_geom_angle_site_symmetry_3
S1 Ga S1 120.34(7) 2_655 .
S1 Ga S2 100.77(4) 2_655 2_655
S1 Ga S2 87.82(4) . 2_655
S1 Ga S2 87.83(4) 2_655 .
S1 Ga S2 100.77(4) . .
S2 Ga S2 162.78(6) 2_655 .
S1 Ga I 119.83(4) 2_655 .
S1 Ga I 119.83(4) . .
S2 Ga I 81.39(3) 2_655 .
S2 Ga I 81.39(3) . .
C11 S1 Ga 103.29(16) . .
C21 S2 Ga 116.29(16) . .
H1 B N11 111(3) . .
H1 B N21 105(3) . .
N11 B N21 109.8(4) . .
H1 B N31 107(3) . .
N11 B N31 113.1(4) . .
N21 B N31 110.6(4) . .
N11 C11 N12 108.7(4) . .
N11 C11 S1 126.3(4) . .
N12 C11 S1 124.9(3) . .
C11 N11 C12 107.6(4) . .
C11 N11 B 125.8(4) . .
C12 N11 B 126.4(4) . .
C11 N12 C13 107.1(4) . .
C11 N12 C14 128.1(4) . .
C13 N12 C14 124.5(4) . .
C13 C12 N11 108.7(4) . .
C12 C13 N12 107.8(4) . .
N12 C14 C16 110.4(4) . .
N12 C14 C15 108.0(4) . .
C16 C14 C15 112.1(5) . .
N12 C14 C17 108.7(4) . .
C16 C14 C17 109.2(4) . .
C15 C14 C17 108.4(4) . .
C21 N21 C22 107.9(4) . .
C21 N21 B 124.5(4) . .
C22 N21 B 126.7(4) . .
N21 C21 N22 107.7(4) . .
N21 C21 S2 126.3(4) . .
N22 C21 S2 126.0(4) . .
C21 N22 C23 107.6(4) . .
C21 N22 C24 127.4(4) . .
C23 N22 C24 125.0(4) . .
C23 C22 N21 108.9(4) . .
C22 C23 N22 108.0(4) . .
N22 C24 C27 109.1(4) . .
N22 C24 C26 110.0(4) . .
C27 C24 C26 111.4(4) . .
N22 C24 C25 108.2(4) . .
C27 C24 C25 109.0(4) . .
C26 C24 C25 109.0(4) . .
C31 N31 C32 107.7(4) . .
C31 N31 B 132.4(4) . .
C32 N31 B 119.9(4) . .
N31 C31 N32 106.5(4) . .
N31 C31 S3 126.8(4) . .
N32 C31 S3 126.6(4) . .
C31 N32 C33 108.5(4) . .
C31 N32 C34 127.1(4) . .
C33 N32 C34 124.4(4) . .
C33 C32 N31 109.6(4) . .
C32 C33 N32 107.7(4) . .
C36 C34 N32 108.8(4) . .
C36 C34 C37 109.4(5) . .
N32 C34 C37 109.8(4) . .
C36 C34 C35 108.7(4) . .
N32 C34 C35 108.9(4) . .
C37 C34 C35 111.2(5) . .
C46 C41 C42 117.2(5) . .
C46 C41 C47 121.1(6) . .
C42 C41 C47 121.6(5) . .
C43 C42 C41 120.9(5) . .
C44 C43 C42 120.0(6) . .
C45 C44 C43 119.3(6) . .
C44 C45 C46 121.0(6) . .
C45 C46 C41 121.5(6) . .

loop_
_geom_bond_atom_site_label_1
_geom_bond_atom_site_label_2
_geom_bond_distance
_geom_bond_site_symmetry_2
Ga S1 2.3166(13) 2_655
Ga S1 2.3167(13) .
Ga S2 2.5266(12) 2_655
Ga S2 2.5266(12) .
Ga I 2.6235(10) .
S1 C11 1.737(5) .
S2 C21 1.730(5) .
S3 C31 1.696(5) .
B H1 1.06(5) .
B N11 1.550(7) .
B N21 1.556(7) .
B N31 1.559(7) .
C11 N11 1.349(6) .
C11 N12 1.361(6) .
N11 C12 1.367(6) .
N12 C13 1.382(6) .
N12 C14 1.513(6) .
C12 C13 1.339(7) .
C14 C16 1.516(7) .
C14 C15 1.523(7) .
C14 C17 1.521(7) .
N21 C21 1.358(6) .
N21 C22 1.373(6) .
C21 N22 1.377(6) .
N22 C23 1.378(6) .
N22 C24 1.508(6) .
C22 C23 1.339(7) .
C24 C27 1.521(7) .
C24 C26 1.529(7) .
C24 C25 1.539(7) .
N31 C31 1.374(6) .
N31 C32 1.376(6) .
C31 N32 1.379(6) .
N32 C33 1.381(6) .
N32 C34 1.511(6) .
C32 C33 1.323(7) .
C34 C36 1.514(7) .
C34 C37 1.524(7) .
C34 C35 1.534(7) .
C41 C46 1.378(8) .
C41 C42 1.383(8) .
C41 C47 1.495(8) .
C42 C43 1.380(8) .
C43 C44 1.376(8) .
C44 C45 1.346(9) .
C45 C46 1.365(8) .
